data_7121500
loop_
_publ_author_name
'Wang, Kai-Yao'
'Ding, Dong'
'Zhang, Shu'
'Wang, Yanlong'
'Liu, Wei'
'Wang, Shuao'
'Wang, Shuai-Hua'
'Liu, Dan'
'Wang, Cheng'

_publ_section_title
;
 Preparation of thermochromic selenidostannates in deep eutectic solvents.
;
_journal_issue 38
_journal_name_full 'Chemical communications (Cambridge, England)'
_journal_page_first 4806
_journal_page_last 4809
_journal_paper_doi 10.1039/c8cc01614c
_journal_volume 54
_journal_year 2018
_chemical_formula_sum 'C12 H32 N2 Se7 Sn3'
_chemical_formula_weight 1113.18
_space_group_crystal_system orthorhombic
_space_group_IT_number 61
_space_group_name_Hall '-P 2ac 2ab'
_space_group_name_H-M_alt 'P b c a'
_symmetry_space_group_name_Hall '-P 2ac 2ab'
_symmetry_space_group_name_H-M 'P b c a'
_atom_sites_solution_hydrogens geom
_audit_creation_method SHELXL-2014/7
_audit_update_record
;
2018-04-12 deposited with the CCDC.
2018-04-13 downloaded from the CCDC.
;
_cell_angle_alpha 90
_cell_angle_beta 90
_cell_angle_gamma 90
_cell_formula_units_Z 8
_cell_length_a 17.5861(12)
_cell_length_b 13.7084(7)
_cell_length_c 23.9914(12)
_cell_measurement_reflns_used 5580
_cell_measurement_temperature 210(2)
_cell_measurement_theta_max 28.9430
_cell_measurement_theta_min 2.8400
_cell_volume 5783.8(6)
_computing_cell_refinement 'CrysAlisPro 1.171.39.28b (Rigaku OD, 2015)'
_computing_data_collection 'CrysAlisPro 1.171.39.28b (Rigaku OD, 2015)'
_computing_data_reduction 'CrysAlisPro 1.171.39.28b (Rigaku OD, 2015)'
_computing_structure_refinement 'SHELXL-2014/7 (Sheldrick, 2014)'
_diffrn_ambient_temperature 210(2)
_diffrn_measured_fraction_theta_full 0.999
_diffrn_measured_fraction_theta_max 0.942
_diffrn_measurement_device_type 'XtaLAB AFC12 (RINC): Kappa dual offset/far'
_diffrn_measurement_method '\w scans'
_diffrn_radiation_type MoK\a
_diffrn_radiation_wavelength 0.71073
_diffrn_reflns_av_R_equivalents 0.1235
_diffrn_reflns_av_unetI/netI 0.0866
_diffrn_reflns_Laue_measured_fraction_full 0.999
_diffrn_reflns_Laue_measured_fraction_max 0.942
_diffrn_reflns_limit_h_max 24
_diffrn_reflns_limit_h_min -23
_diffrn_reflns_limit_k_max 18
_diffrn_reflns_limit_k_min -18
_diffrn_reflns_limit_l_max 33
_diffrn_reflns_limit_l_min -31
_diffrn_reflns_number 50716
_diffrn_reflns_point_group_measured_fraction_full 0.999
_diffrn_reflns_point_group_measured_fraction_max 0.942
_diffrn_reflns_theta_full 25.242
_diffrn_reflns_theta_max 29.651
_diffrn_reflns_theta_min 2.536
_diffrn_source 'fine-focus sealed X-ray tube'
_exptl_absorpt_coefficient_mu 11.383
_exptl_absorpt_correction_T_max 1.00000
_exptl_absorpt_correction_T_min 0.42721
_exptl_absorpt_correction_type multi-scan
_exptl_absorpt_process_details
;
CrysAlisPro 1.171.39.28b (Rigaku Oxford Diffraction, 2015)
Empirical absorption correction using spherical harmonics,
 implemented in SCALE3 ABSPACK scaling algorithm.
;
_exptl_crystal_colour ORANGE
_exptl_crystal_density_diffrn 2.557
_exptl_crystal_description PLATE
_exptl_crystal_F_000 4048
_exptl_crystal_size_max 0.110
_exptl_crystal_size_mid 0.080
_exptl_crystal_size_min 0.040
_refine_diff_density_max 2.255
_refine_diff_density_min -1.483
_refine_diff_density_rms 0.305
_refine_ls_extinction_method none
_refine_ls_goodness_of_fit_ref 1.059
_refine_ls_hydrogen_treatment constr
_refine_ls_matrix_type full
_refine_ls_number_parameters 190
_refine_ls_number_reflns 7703
_refine_ls_number_restraints 10
_refine_ls_restrained_S_all 1.059
_refine_ls_R_factor_all 0.1531
_refine_ls_R_factor_gt 0.0886
_refine_ls_shift/su_max 0.000
_refine_ls_shift/su_mean 0.000
_refine_ls_structure_factor_coef Fsqd
_refine_ls_weighting_details 'w=1/[\s^2^(Fo^2^)+(0.0634P)^2^+200.4474P] where P=(Fo^2^+2Fc^2^)/3'
_refine_ls_weighting_scheme calc
_refine_ls_wR_factor_gt 0.1756
_refine_ls_wR_factor_ref 0.2030
_reflns_Friedel_coverage 0.000
_reflns_number_gt 4753
_reflns_number_total 7703
_reflns_threshold_expression 'I > 2\s(I)'
_cod_data_source_file c8cc01614c2.cif
_cod_data_source_block 2-210K
_cod_depositor_comments 'Adding full bibliography for 7121499--7121514.cif.'
_cod_database_code 7121500
_shelx_shelxl_version_number 2014/7
_shelx_space_group_comment
;
The symmetry employed for this shelxl refinement is uniquely defined
by the following loop, which should always be used as a source of
symmetry information in preference to the above space-group names.
They are only intended as comments.
;

loop_
_space_group_symop_operation_xyz
'x, y, z'
'-x+1/2, -y, z+1/2'
'-x, y+1/2, -z+1/2'
'x+1/2, -y+1/2, -z'
'-x, -y, -z'
'x-1/2, y, -z-1/2'
'x, -y-1/2, z-1/2'
'-x-1/2, y-1/2, z'

loop_
_atom_site_label
_atom_site_type_symbol
_atom_site_fract_x
_atom_site_fract_y
_atom_site_fract_z
_atom_site_U_iso_or_equiv
_atom_site_adp_type
_atom_site_occupancy
_atom_site_site_symmetry_order
_atom_site_calc_flag
_atom_site_refinement_flags_posn
_atom_site_refinement_flags_adp
Sn1 Sn -0.00265(7) 0.02162(7) 0.42387(3) 0.0300(2) Uani 1 1 d . .
Sn2 Sn -0.00250(7) 0.19451(6) 0.30256(4) 0.0312(2) Uani 1 1 d . .
Sn3 Sn -0.00450(7) -0.07760(6) 0.27717(4) 0.0309(2) Uani 1 1 d . .
Se1 Se -0.06155(11) -0.12346(11) 0.37203(6) 0.0388(4) Uani 1 1 d . .
Se2 Se -0.05868(10) 0.19021(11) 0.40121(6) 0.0370(4) Uani 1 1 d . .
Se3 Se -0.06192(11) 0.07466(11) 0.23298(6) 0.0396(4) Uani 1 1 d . .
Se4 Se 0.10511(9) 0.00218(12) 0.49239(6) 0.0379(4) Uani 1 1 d . .
Se5 Se 0.09302(9) 0.04591(10) 0.33463(5) 0.0299(3) Uani 1 1 d . .
Se6 Se -0.10377(10) 0.32960(11) 0.26691(7) 0.0409(4) Uani 1 1 d . .
Se7 Se 0.10511(10) 0.30687(11) 0.27620(7) 0.0413(4) Uani 1 1 d . .
N1 N 0.2074(11) 0.0934(13) 0.1557(9) 0.077(6) Uani 1 1 d D .
N2 N 0.2011(19) -0.267(3) 0.4067(13) 0.152(15) Uani 1 1 d D .
C1 C 0.231(2) 0.197(2) 0.143(2) 0.18(2) Uani 1 1 d . .
H1A H 0.2066 0.2411 0.1692 0.267 Uiso 1 1 calc R U
H1B H 0.2862 0.2027 0.1473 0.267 Uiso 1 1 calc R U
H1C H 0.2170 0.2139 0.1055 0.267 Uiso 1 1 calc R U
C2 C 0.1243(17) 0.081(3) 0.1504(19) 0.164(19) Uani 1 1 d . .
H2A H 0.0988 0.1226 0.1771 0.246 Uiso 1 1 calc R U
H2B H 0.1085 0.0982 0.1130 0.246 Uiso 1 1 calc R U
H2C H 0.1111 0.0133 0.1577 0.246 Uiso 1 1 calc R U
C9 C 0.125(2) -0.270(5) 0.419(2) 0.26(4) Uani 1 1 d . .
H9A H 0.0958 -0.2854 0.3861 0.387 Uiso 1 1 calc R U
H9B H 0.1156 -0.3195 0.4475 0.387 Uiso 1 1 calc R U
H9C H 0.1086 -0.2069 0.4336 0.387 Uiso 1 1 calc R U
C4 C 0.246(2) 0.031(3) 0.116(2) 0.23(3) Uani 1 1 d D .
H4A H 0.2950 0.0153 0.1333 0.275 Uiso 1 1 calc R U
H4B H 0.2582 0.0736 0.0842 0.275 Uiso 1 1 calc R U
C3 C 0.232(3) 0.068(4) 0.2130(15) 0.19(2) Uani 1 1 d . .
H3A H 0.2058 0.1093 0.2395 0.288 Uiso 1 1 calc R U
H3B H 0.2190 0.0000 0.2204 0.288 Uiso 1 1 calc R U
H3C H 0.2862 0.0766 0.2164 0.288 Uiso 1 1 calc R U
C8 C 0.225(2) -0.339(4) 0.365(2) 0.26(4) Uani 1 1 d . .
H8A H 0.2794 -0.3318 0.3585 0.388 Uiso 1 1 calc R U
H8B H 0.2145 -0.4037 0.3786 0.388 Uiso 1 1 calc R U
H8C H 0.1978 -0.3274 0.3306 0.388 Uiso 1 1 calc R U
C7 C 0.216(4) -0.160(4) 0.381(2) 0.27(4) Uani 1 1 d . .
H7A H 0.2697 -0.1540 0.3708 0.400 Uiso 1 1 calc R U
H7B H 0.1855 -0.1518 0.3474 0.400 Uiso 1 1 calc R U
H7C H 0.2031 -0.1106 0.4077 0.400 Uiso 1 1 calc R U
C5 C 0.220(5) -0.060(3) 0.091(2) 0.45(7) Uiso 1 1 d D .
H5A H 0.2657 -0.1019 0.0931 0.543 Uiso 1 1 calc R U
H5B H 0.1854 -0.0863 0.1188 0.543 Uiso 1 1 calc R U
C11 C 0.333(3) -0.205(6) 0.453(3) 0.371 Uiso 1 1 d D U
H11A H 0.3246 -0.1349 0.4469 0.445 Uiso 1 1 calc R U
H11B H 0.3559 -0.2282 0.4181 0.445 Uiso 1 1 calc R U
C12 C 0.397(3) -0.207(6) 0.492(3) 0.34(4) Uiso 1 1 d D .
H12A H 0.4387 -0.1694 0.4771 0.511 Uiso 1 1 calc R U
H12B H 0.3808 -0.1788 0.5274 0.511 Uiso 1 1 calc R U
H12C H 0.4127 -0.2738 0.4980 0.511 Uiso 1 1 calc R U
C10 C 0.256(3) -0.245(5) 0.4502(17) 0.27(3) Uiso 1 1 d D .
H10A H 0.2607 -0.3070 0.4700 0.321 Uiso 1 1 calc R U
H10B H 0.2272 -0.2024 0.4754 0.321 Uiso 1 1 calc R U
C6 C 0.186(4) -0.092(5) 0.038(3) 0.379 Uiso 1 1 d D U
H6A H 0.1778 -0.1620 0.0393 0.568 Uiso 1 1 calc R U
H6B H 0.1370 -0.0595 0.0337 0.568 Uiso 1 1 calc R U
H6C H 0.2188 -0.0754 0.0075 0.568 Uiso 1 1 calc R U

loop_
_atom_site_aniso_label
_atom_site_aniso_U_11
_atom_site_aniso_U_22
_atom_site_aniso_U_33
_atom_site_aniso_U_23
_atom_site_aniso_U_13
_atom_site_aniso_U_12
Sn1 0.0475(6) 0.0257(4) 0.0168(4) 0.0022(3) -0.0028(4) 0.0005(4)
Sn2 0.0511(6) 0.0198(4) 0.0227(4) 0.0037(3) 0.0025(4) 0.0014(5)
Sn3 0.0504(6) 0.0199(4) 0.0224(4) -0.0029(3) 0.0010(4) 0.0028(4)
Se1 0.0609(11) 0.0284(7) 0.0271(7) -0.0005(6) 0.0045(7) -0.0119(7)
Se2 0.0582(10) 0.0288(7) 0.0241(7) 0.0020(5) 0.0062(7) 0.0105(7)
Se3 0.0627(11) 0.0276(7) 0.0284(7) 0.0005(6) -0.0120(7) 0.0054(7)
Se4 0.0406(9) 0.0536(9) 0.0195(6) 0.0039(6) -0.0011(6) 0.0004(8)
Se5 0.0445(9) 0.0227(6) 0.0226(6) 0.0000(5) 0.0006(6) -0.0001(6)
Se6 0.0482(10) 0.0258(7) 0.0487(9) 0.0145(6) 0.0056(8) 0.0029(7)
Se7 0.0496(10) 0.0307(8) 0.0436(9) 0.0154(7) -0.0044(8) -0.0024(7)
N1 0.072(13) 0.054(11) 0.106(16) 0.012(10) 0.023(12) 0.004(9)
N2 0.15(3) 0.17(3) 0.13(2) -0.07(2) -0.08(2) 0.10(3)
C1 0.15(3) 0.07(2) 0.31(6) 0.04(3) 0.08(4) -0.01(2)
C2 0.07(2) 0.18(4) 0.24(5) 0.12(4) -0.01(3) -0.02(2)
C9 0.11(3) 0.49(11) 0.17(4) -0.15(6) 0.04(3) 0.06(5)
C4 0.21(5) 0.19(5) 0.29(6) -0.16(4) 0.15(5) -0.06(4)
C3 0.20(5) 0.28(6) 0.09(3) -0.03(3) -0.02(3) -0.06(5)
C8 0.11(3) 0.28(6) 0.39(8) -0.25(6) -0.01(4) 0.08(3)
C7 0.30(8) 0.28(7) 0.22(6) -0.13(6) 0.03(6) 0.13(7)

loop_
_atom_type_symbol
_atom_type_description
_atom_type_scat_dispersion_real
_atom_type_scat_dispersion_imag
_atom_type_scat_source
C C 0.0033 0.0016 'International Tables Vol C Tables 4.2.6.8 and 6.1.1.4'
H H 0.0000 0.0000 'International Tables Vol C Tables 4.2.6.8 and 6.1.1.4'
N N 0.0061 0.0033 'International Tables Vol C Tables 4.2.6.8 and 6.1.1.4'
Se Se -0.0929 2.2259 'International Tables Vol C Tables 4.2.6.8 and 6.1.1.4'
Sn Sn -0.6537 1.4246 'International Tables Vol C Tables 4.2.6.8 and 6.1.1.4'

loop_
_geom_angle_atom_site_label_1
_geom_angle_atom_site_label_2
_geom_angle_atom_site_label_3
_geom_angle
_geom_angle_site_symmetry_1
_geom_angle_site_symmetry_3
Se4 Sn1 Se1 122.52(7) . .
Se4 Sn1 Se2 121.38(7) . .
Se1 Sn1 Se2 116.10(7) . .
Se4 Sn1 Se4 90.22(6) . 5_556
Se1 Sn1 Se4 89.86(6) . 5_556
Se2 Sn1 Se4 90.58(6) . 5_556
Se4 Sn1 Se5 93.48(6) . .
Se1 Sn1 Se5 87.90(5) . .
Se2 Sn1 Se5 87.76(5) . .
Se4 Sn1 Se5 176.29(6) 5_556 .
Se7 Sn2 Se3 122.28(7) . .
Se7 Sn2 Se2 122.32(7) . .
Se3 Sn2 Se2 115.39(7) . .
Se7 Sn2 Se6 89.81(6) . .
Se3 Sn2 Se6 87.97(6) . .
Se2 Sn2 Se6 93.08(6) . .
Se7 Sn2 Se5 93.69(6) . .
Se3 Sn2 Se5 87.50(5) . .
Se2 Sn2 Se5 87.71(5) . .
Se6 Sn2 Se5 175.30(6) . .
Se6 Sn3 Se3 122.51(7) 3_545 .
Se6 Sn3 Se1 122.93(7) 3_545 .
Se3 Sn3 Se1 114.50(7) . .
Se6 Sn3 Se7 90.00(6) 3_545 3_545
Se3 Sn3 Se7 91.34(6) . 3_545
Se1 Sn3 Se7 91.19(6) . 3_545
Se6 Sn3 Se5 92.83(6) 3_545 .
Se3 Sn3 Se5 87.25(5) . .
Se1 Sn3 Se5 87.17(5) . .
Se7 Sn3 Se5 177.17(6) 3_545 .
Sn1 Se1 Sn3 94.72(6) . .
Sn2 Se2 Sn1 93.91(6) . .
Sn3 Se3 Sn2 95.30(6) . .
Sn1 Se4 Sn1 89.79(6) . 5_556
Sn1 Se5 Sn2 86.20(5) . .
Sn1 Se5 Sn3 86.25(5) . .
Sn2 Se5 Sn3 86.30(5) . .
Sn3 Se6 Sn2 88.90(6) 3 .
Sn2 Se7 Sn3 89.17(6) . 3
C4 N1 C2 110(3) . .
C4 N1 C3 110(3) . .
C2 N1 C3 110(3) . .
C4 N1 C1 107(3) . .
C2 N1 C1 112(2) . .
C3 N1 C1 109(3) . .
C9 N2 C10 120(4) . .
C9 N2 C8 114(4) . .
C10 N2 C8 116(3) . .
C9 N2 C7 106(4) . .
C10 N2 C7 89(4) . .
C8 N2 C7 107(4) . .
N1 C4 C5 129(4) . .
C6 C5 C4 137(5) . .
C10 C11 C12 137(4) . .
N2 C10 C11 136(4) . .

loop_
_geom_bond_atom_site_label_1
_geom_bond_atom_site_label_2
_geom_bond_distance
_geom_bond_site_symmetry_2
Sn1 Se4 2.5229(18) .
Sn1 Se1 2.5642(18) .
Sn1 Se2 2.5705(17) .
Sn1 Se4 2.7183(18) 5_556
Sn1 Se5 2.7434(17) .
Sn2 Se7 2.520(2) .
Sn2 Se3 2.5649(18) .
Sn2 Se2 2.5655(17) .
Sn2 Se6 2.7079(19) .
Sn2 Se5 2.7502(17) .
Sn3 Se6 2.5224(19) 3_545
Sn3 Se3 2.5495(17) .
Sn3 Se1 2.5653(17) .
Sn3 Se7 2.6978(19) 3_545
Sn3 Se5 2.7763(17) .
Se4 Sn1 2.7182(18) 5_556
Se6 Sn3 2.5223(19) 3
Se7 Sn3 2.6978(19) 3
N1 C4 1.453(18) .
N1 C2 1.48(3) .
N1 C3 1.48(4) .
N1 C1 1.51(3) .
N2 C9 1.38(5) .
N2 C10 1.451(19) .
N2 C8 1.46(4) .
N2 C7 1.61(7) .
C4 C5 1.463(19) .
C5 C6 1.46(2) .
C11 C10 1.462(19) .
C11 C12 1.468(19) .

loop_
_geom_hbond_atom_site_label_D
_geom_hbond_atom_site_label_H
_geom_hbond_atom_site_label_A
_geom_hbond_distance_DH
_geom_hbond_distance_HA
_geom_hbond_distance_DA
_geom_hbond_angle_DHA
_geom_hbond_site_symmetry_A
C1 H1B Se2 0.97 2.97 3.84(4) 150.1 6_656
C1 H1A Se7 0.97 3.25 4.17(4) 157.6 .
C2 H2C Se6 0.97 3.10 3.99(3) 152.8 3_545
C9 H9C Se4 0.97 3.20 4.13(6) 163.6 .
C4 H4A Se1 0.98 3.16 4.00(5) 144.5 6_656
C3 H3C Se3 0.97 2.93 3.86(5) 159.0 6_656
C3 H3A Se5 0.97 3.15 3.82(4) 127.6 .
C3 H3B Se6 0.97 3.11 3.99(5) 152.4 3_545
C8 H8A Se5 0.97 2.86 3.64(3) 138.4 8_655
C8 H8C Se3 0.97 3.14 3.90(4) 136.6 3_545
C7 H7A Se7 0.97 3.21 4.04(5) 145.0 8_655
C7 H7B Se5 0.97 3.18 3.73(6) 117.8 .
C7 H7B Se6 0.97 3.11 4.06(6) 166.7 3_545
C7 H7C Se4 0.97 3.08 4.00(4) 158.3 .
C5 H5A Se1 0.98 3.17 4.03(8) 148.2 6_656
